data_4512238
loop_
_publ_author_name
'Li, Bo'
'Dong, Ming-Ming'
'Fan, Hui-Tao'
'Feng, Chao-Qiang'
'Zang, Shuang-Quan'
'Wang, Li-Ya'

_publ_section_title
;
 Halogen&#x00B7;&#x00B7;&#x00B7;Halogen Interactions in the Assembly of
 High-Dimensional Supramolecular Coordination Polymers Based on
 3,5-Diiodobenzoic Acid
;
_journal_issue 12
_journal_name_full 'Crystal Growth &amp; Design'
_journal_page_first 6325
_journal_paper_doi 10.1021/cg501073e
_journal_volume 14
_journal_year 2014
_chemical_formula_moiety 'C28 H20 Co I4 N4 O4'
_chemical_formula_sum 'C28 H20 Co I4 N4 O4'
_chemical_formula_weight 1043.01
_chemical_name_systematic
; 
 ? 
;
_space_group_IT_number 14
_symmetry_cell_setting monoclinic
_symmetry_space_group_name_Hall '-P 2ybc'
_symmetry_space_group_name_H-M 'P 1 21/c 1'
_atom_sites_solution_hydrogens geom
_atom_sites_solution_primary direct
_atom_sites_solution_secondary difmap
_audit_creation_method SHELXL-97
_cell_angle_alpha 90.00
_cell_angle_beta 93.814(2)
_cell_angle_gamma 90.00
_cell_formula_units_Z 4
_cell_length_a 13.7231(3)
_cell_length_b 13.4488(2)
_cell_length_c 17.1059(3)
_cell_measurement_reflns_used 4964
_cell_measurement_temperature 296(2)
_cell_measurement_theta_max 29.2869
_cell_measurement_theta_min 2.9693
_cell_volume 3150.06(10)
_computing_cell_refinement 'APEX 2'
_computing_data_collection 'APEX 2(Bruker, 2009)'
_computing_data_reduction 'SAINT(Bruker, 2009)'
_computing_molecular_graphics 'SHELXTL(Bruker, 2009)'
_computing_publication_material SHELXTL
_computing_structure_refinement 'SHELXL-97 (Sheldrick, 1997)'
_computing_structure_solution 'SHELXS-97 (Sheldrick, 1990)'
_diffrn_ambient_temperature 296(2)
_diffrn_measured_fraction_theta_full 0.998
_diffrn_measured_fraction_theta_max 0.998
_diffrn_measurement_device_type 'Bruker Smart APEX II CCD area detector'
_diffrn_measurement_method 'phi and omega scans'
_diffrn_radiation_monochromator graphite
_diffrn_radiation_source 'fine-focus sealed tube'
_diffrn_radiation_type MoK\a
_diffrn_radiation_wavelength 0.71073
_diffrn_reflns_av_R_equivalents 0.0231
_diffrn_reflns_av_sigmaI/netI 0.0306
_diffrn_reflns_limit_h_max 16
_diffrn_reflns_limit_h_min -16
_diffrn_reflns_limit_k_max 15
_diffrn_reflns_limit_k_min -15
_diffrn_reflns_limit_l_max 13
_diffrn_reflns_limit_l_min -20
_diffrn_reflns_number 12764
_diffrn_reflns_theta_full 25.00
_diffrn_reflns_theta_max 25.00
_diffrn_reflns_theta_min 2.98
_exptl_absorpt_coefficient_mu 4.504
_exptl_absorpt_correction_T_max 0.4815
_exptl_absorpt_correction_T_min 0.4514
_exptl_absorpt_correction_type multi-scan
_exptl_absorpt_process_details 'SADABS(Bruker, 2009)'
_exptl_crystal_colour RED
_exptl_crystal_density_diffrn 2.199
_exptl_crystal_density_method 'not measured'
_exptl_crystal_description BLOCK
_exptl_crystal_F_000 1948
_exptl_crystal_size_max 0.21
_exptl_crystal_size_mid 0.20
_exptl_crystal_size_min 0.19
_refine_diff_density_max 1.958
_refine_diff_density_min -2.365
_refine_diff_density_rms 0.116
_refine_ls_extinction_method none
_refine_ls_goodness_of_fit_ref 1.024
_refine_ls_hydrogen_treatment constr
_refine_ls_matrix_type full
_refine_ls_number_parameters 358
_refine_ls_number_reflns 5527
_refine_ls_number_restraints 0
_refine_ls_restrained_S_all 1.024
_refine_ls_R_factor_all 0.0557
_refine_ls_R_factor_gt 0.0432
_refine_ls_shift/su_max 0.001
_refine_ls_shift/su_mean 0.000
_refine_ls_structure_factor_coef Fsqd
_refine_ls_weighting_details 'calc w=1/[\s^2^(Fo^2^)+(0.0462P)^2^+14.2064P] where P=(Fo^2^+2Fc^2^)/3'
_refine_ls_weighting_scheme calc
_refine_ls_wR_factor_gt 0.1031
_refine_ls_wR_factor_ref 0.1089
_reflns_number_gt 4541
_reflns_number_total 5527
_reflns_threshold_expression >2sigma(I)
_cod_data_source_file cg501073e_si_002.cif
_cod_data_source_block 5
_cod_depositor_comments
;
The following automatic conversions were performed:

'_refine_ls_hydrogen_treatment' value 'CONSTR' changed to 'constr'
according to
/home/saulius/struct/COD-crude-data--automatic-downloads/rss-feeds/ACS/lib/dictionaries/cif_core.dic
dictionary named 'cif_core.dic' version 2.4.2 from 2011-04-26.

Automatic conversion script
Id: cif_fix_values 2827 2014-09-09 07:05:25Z andrius 

 Adding full bibliography for 4512233--4512241.cif.
;
_cod_original_sg_symbol_H-M 'P 21/c'
_cod_database_code 4512238

loop_
_symmetry_equiv_pos_as_xyz
'x, y, z'
'-x, y+1/2, -z+1/2'
'-x, -y, -z'
'x, -y-1/2, z-1/2'

loop_
_atom_site_label
_atom_site_type_symbol
_atom_site_fract_x
_atom_site_fract_y
_atom_site_fract_z
_atom_site_U_iso_or_equiv
_atom_site_adp_type
_atom_site_occupancy
_atom_site_symmetry_multiplicity
_atom_site_calc_flag
_atom_site_refinement_flags
Co1 Co 0.31020(6) 0.15399(6) 0.41489(5) 0.03180(19) Uani 1 1 d .
O1 O 0.1960(3) 0.2500(3) 0.4176(3) 0.0440(11) Uani 1 1 d .
O2 O 0.2119(4) 0.2050(4) 0.2958(3) 0.0532(12) Uani 1 1 d .
O3 O 0.4150(3) 0.2478(3) 0.3850(3) 0.0495(12) Uani 1 1 d .
O4 O 0.4993(3) 0.1135(3) 0.4199(3) 0.0503(12) Uani 1 1 d .
N1 N 0.2976(4) 0.0138(4) 0.3717(3) 0.0335(11) Uani 1 1 d .
N2 N 0.2988(4) -0.1495(4) 0.3682(3) 0.0372(12) Uani 1 1 d .
N3 N 0.3286(4) -0.6390(4) 0.0347(3) 0.0370(12) Uani 1 1 d .
N4 N 0.3919(4) -0.6145(4) 0.1546(3) 0.0349(11) Uani 1 1 d .
C1 C 0.1763(4) 0.2595(5) 0.3452(4) 0.0372(14) Uani 1 1 d .
C2 C 0.1084(4) 0.3432(5) 0.3168(3) 0.0337(13) Uani 1 1 d .
C3 C 0.0732(4) 0.3457(5) 0.2393(4) 0.0374(14) Uani 1 1 d .
H3 H 0.0893 0.2955 0.2050 0.045 Uiso 1 1 calc R
C4 C 0.0137(5) 0.4234(5) 0.2131(4) 0.0402(15) Uani 1 1 d .
C5 C -0.0117(4) 0.4996(5) 0.2625(4) 0.0395(15) Uani 1 1 d .
H5 H -0.0525 0.5511 0.2444 0.047 Uiso 1 1 calc R
C6 C 0.0257(4) 0.4963(5) 0.3395(4) 0.0374(14) Uani 1 1 d .
C7 C 0.0846(4) 0.4187(4) 0.3675(3) 0.0342(13) Uani 1 1 d .
H7 H 0.1079 0.4172 0.4198 0.041 Uiso 1 1 calc R
C8 C 0.4941(5) 0.2013(5) 0.4005(3) 0.0374(14) Uani 1 1 d .
C9 C 0.5873(4) 0.2608(4) 0.4013(3) 0.0351(13) Uani 1 1 d .
C10 C 0.6749(4) 0.2117(5) 0.3898(3) 0.0381(14) Uani 1 1 d .
H10 H 0.6751 0.1446 0.3767 0.046 Uiso 1 1 calc R
C11 C 0.7615(4) 0.2648(5) 0.3984(3) 0.0414(15) Uani 1 1 d .
C12 C 0.7642(5) 0.3645(5) 0.4197(4) 0.0458(16) Uani 1 1 d .
H12 H 0.8230 0.3989 0.4257 0.055 Uiso 1 1 calc R
C13 C 0.6767(5) 0.4108(5) 0.4317(4) 0.0476(17) Uani 1 1 d .
C14 C 0.5880(5) 0.3609(5) 0.4214(4) 0.0439(15) Uani 1 1 d .
H14 H 0.5297 0.3942 0.4278 0.053 Uiso 1 1 calc R
C15 C 0.3131(5) -0.0681(4) 0.4125(4) 0.0386(14) Uani 1 1 d .
H15 H 0.3317 -0.0693 0.4658 0.046 Uiso 1 1 calc R
C16 C 0.2708(5) -0.1172(5) 0.2940(4) 0.0420(15) Uani 1 1 d .
H16 H 0.2546 -0.1566 0.2504 0.050 Uiso 1 1 calc R
C17 C 0.2714(5) -0.0173(5) 0.2966(4) 0.0410(15) Uani 1 1 d .
H17 H 0.2565 0.0244 0.2542 0.049 Uiso 1 1 calc R
C18 C 0.2944(6) -0.2522(5) 0.3978(4) 0.0504(18) Uani 1 1 d .
H18A H 0.2267 -0.2685 0.4049 0.061 Uiso 1 1 calc R
H18B H 0.3295 -0.2550 0.4488 0.061 Uiso 1 1 calc R
C19 C 0.3354(5) -0.3296(5) 0.3467(4) 0.0492(12) Uani 1 1 d .
C20 C 0.4338(5) -0.3370(5) 0.3365(4) 0.0492(12) Uani 1 1 d .
H20 H 0.4763 -0.2895 0.3589 0.059 Uiso 1 1 calc R
C21 C 0.4704(5) -0.4136(5) 0.2937(4) 0.0454(11) Uani 1 1 d .
H21 H 0.5371 -0.4165 0.2874 0.054 Uiso 1 1 calc R
C22 C 0.4104(5) -0.4861(5) 0.2601(4) 0.0454(11) Uani 1 1 d .
C23 C 0.3113(6) -0.4754(5) 0.2673(4) 0.0562(19) Uani 1 1 d .
H23 H 0.2683 -0.5211 0.2431 0.067 Uiso 1 1 calc R
C24 C 0.2749(5) -0.3981(5) 0.3098(5) 0.0544(19) Uani 1 1 d .
H24 H 0.2078 -0.3925 0.3134 0.065 Uiso 1 1 calc R
C25 C 0.4540(5) -0.5741(5) 0.2194(4) 0.0487(17) Uani 1 1 d .
H25A H 0.5156 -0.5538 0.1998 0.058 Uiso 1 1 calc R
H25B H 0.4677 -0.6263 0.2577 0.058 Uiso 1 1 calc R
C26 C 0.3145(6) -0.6790(5) 0.1586(4) 0.0490(17) Uani 1 1 d .
H26 H 0.2928 -0.7079 0.2037 0.059 Uiso 1 1 calc R
C27 C 0.2765(5) -0.6921(5) 0.0860(4) 0.0460(17) Uani 1 1 d .
H27 H 0.2224 -0.7315 0.0720 0.055 Uiso 1 1 calc R
C28 C 0.3979(4) -0.5937(4) 0.0786(3) 0.0341(13) Uani 1 1 d .
H28 H 0.4450 -0.5525 0.0591 0.041 Uiso 1 1 calc R
I1 I -0.03742(4) 0.42611(4) 0.09438(3) 0.05973(17) Uani 1 1 d .
I2 I -0.00334(4) 0.61540(4) 0.41413(3) 0.06033(17) Uani 1 1 d .
I3 I 0.89323(4) 0.19015(5) 0.38257(4) 0.07329(19) Uani 1 1 d .
I4 I 0.67832(5) 0.55684(4) 0.47449(5) 0.0962(3) Uani 1 1 d .

loop_
_atom_site_aniso_label
_atom_site_aniso_U_11
_atom_site_aniso_U_22
_atom_site_aniso_U_33
_atom_site_aniso_U_23
_atom_site_aniso_U_13
_atom_site_aniso_U_12
Co1 0.0347(4) 0.0243(4) 0.0360(4) 0.0018(3) -0.0015(3) 0.0012(3)
O1 0.043(2) 0.046(3) 0.042(2) 0.009(2) -0.004(2) 0.013(2)
O2 0.064(3) 0.044(3) 0.052(3) 0.006(2) 0.013(2) 0.016(2)
O3 0.031(2) 0.046(3) 0.071(3) 0.009(2) -0.001(2) -0.003(2)
O4 0.052(3) 0.031(2) 0.070(3) 0.004(2) 0.018(2) -0.004(2)
N1 0.035(3) 0.027(3) 0.037(3) 0.001(2) -0.003(2) 0.000(2)
N2 0.051(3) 0.028(3) 0.032(3) -0.001(2) 0.002(2) 0.000(2)
N3 0.040(3) 0.032(3) 0.039(3) -0.003(2) 0.004(2) -0.009(2)
N4 0.045(3) 0.030(3) 0.030(2) -0.002(2) 0.006(2) 0.004(2)
C1 0.032(3) 0.035(3) 0.046(4) 0.011(3) 0.005(3) -0.002(3)
C2 0.023(3) 0.039(3) 0.039(3) 0.007(3) 0.004(2) -0.004(3)
C3 0.034(3) 0.039(3) 0.038(3) 0.000(3) 0.002(3) -0.002(3)
C4 0.038(3) 0.047(4) 0.034(3) 0.012(3) -0.009(3) -0.009(3)
C5 0.034(3) 0.036(3) 0.047(4) 0.011(3) -0.003(3) 0.004(3)
C6 0.034(3) 0.032(3) 0.046(3) 0.002(3) 0.005(3) 0.002(3)
C7 0.032(3) 0.039(3) 0.030(3) 0.008(3) -0.002(2) 0.001(3)
C8 0.040(4) 0.037(4) 0.035(3) -0.005(3) 0.006(3) -0.004(3)
C9 0.036(3) 0.035(3) 0.034(3) 0.006(3) 0.000(3) -0.006(3)
C10 0.040(4) 0.039(3) 0.035(3) -0.003(3) 0.000(3) 0.000(3)
C11 0.032(3) 0.059(4) 0.032(3) 0.009(3) 0.000(3) 0.002(3)
C12 0.042(4) 0.047(4) 0.047(4) 0.012(3) -0.007(3) -0.011(3)
C13 0.053(4) 0.032(3) 0.056(4) 0.009(3) -0.013(3) -0.009(3)
C14 0.041(4) 0.034(3) 0.055(4) 0.001(3) -0.007(3) 0.002(3)
C15 0.048(4) 0.031(3) 0.036(3) -0.009(3) -0.004(3) -0.001(3)
C16 0.059(4) 0.036(3) 0.031(3) -0.008(3) -0.002(3) 0.000(3)
C17 0.045(4) 0.043(4) 0.035(3) 0.004(3) -0.001(3) 0.003(3)
C18 0.084(5) 0.029(3) 0.039(3) 0.001(3) 0.008(3) -0.004(3)
C19 0.059(3) 0.037(2) 0.051(3) -0.010(2) -0.001(2) -0.007(2)
C20 0.059(3) 0.037(2) 0.051(3) -0.010(2) -0.001(2) -0.007(2)
C21 0.046(3) 0.044(3) 0.045(3) -0.005(2) -0.003(2) 0.003(2)
C22 0.046(3) 0.044(3) 0.045(3) -0.005(2) -0.003(2) 0.003(2)
C23 0.056(4) 0.045(4) 0.068(5) -0.028(4) 0.011(4) -0.011(3)
C24 0.047(4) 0.046(4) 0.072(5) -0.016(4) 0.020(4) -0.008(3)
C25 0.051(4) 0.057(4) 0.037(3) -0.007(3) -0.004(3) 0.016(3)
C26 0.067(5) 0.037(4) 0.045(4) 0.001(3) 0.023(3) -0.006(3)
C27 0.054(4) 0.038(4) 0.047(4) -0.014(3) 0.019(3) -0.020(3)
C28 0.038(3) 0.028(3) 0.036(3) 0.002(3) 0.005(3) -0.003(3)
I1 0.0647(3) 0.0724(4) 0.0398(3) 0.0112(2) -0.0141(2) -0.0047(3)
I2 0.0756(4) 0.0468(3) 0.0590(3) -0.0042(2) 0.0070(3) 0.0194(2)
I3 0.0415(3) 0.1024(5) 0.0768(4) -0.0027(3) 0.0098(2) 0.0133(3)
I4 0.0812(4) 0.0378(3) 0.1636(7) -0.0179(4) -0.0372(4) -0.0066(3)

loop_
_atom_type_symbol
_atom_type_description
_atom_type_scat_dispersion_real
_atom_type_scat_dispersion_imag
_atom_type_scat_source
C C 0.0033 0.0016 'International Tables Vol C Tables 4.2.6.8 and 6.1.1.4'
H H 0.0000 0.0000 'International Tables Vol C Tables 4.2.6.8 and 6.1.1.4'
N N 0.0061 0.0033 'International Tables Vol C Tables 4.2.6.8 and 6.1.1.4'
O O 0.0106 0.0060 'International Tables Vol C Tables 4.2.6.8 and 6.1.1.4'
Co Co 0.3494 0.9721 'International Tables Vol C Tables 4.2.6.8 and 6.1.1.4'
I I -0.4742 1.8119 'International Tables Vol C Tables 4.2.6.8 and 6.1.1.4'

loop_
_geom_angle_atom_site_label_1
_geom_angle_atom_site_label_2
_geom_angle_atom_site_label_3
_geom_angle
_geom_angle_site_symmetry_3
O3 Co1 N1 122.5(2) .
O3 Co1 O1 99.96(19) .
N1 Co1 O1 123.47(19) .
O3 Co1 N3 105.9(2) 4_556
N1 Co1 N3 105.9(2) 4_556
O1 Co1 N3 94.76(18) 4_556
C1 O1 Co1 99.1(4) .
C8 O3 Co1 104.8(4) .
C15 N1 C17 105.3(5) .
C15 N1 Co1 125.4(4) .
C17 N1 Co1 129.3(4) .
C15 N2 C16 106.6(5) .
C15 N2 C18 125.4(5) .
C16 N2 C18 126.8(5) .
C28 N3 C27 105.2(5) .
C28 N3 Co1 130.3(4) 4
C27 N3 Co1 123.6(4) 4
C28 N4 C26 106.1(5) .
C28 N4 C25 126.2(6) .
C26 N4 C25 127.6(5) .
O2 C1 O1 122.8(6) .
O2 C1 C2 118.6(6) .
O1 C1 C2 118.5(6) .
C3 C2 C7 120.0(6) .
C3 C2 C1 119.5(6) .
C7 C2 C1 120.4(5) .
C2 C3 C4 119.4(6) .
C2 C3 H3 120.3 .
C4 C3 H3 120.3 .
C3 C4 C5 121.9(6) .
C3 C4 I1 118.5(5) .
C5 C4 I1 119.5(4) .
C6 C5 C4 117.6(6) .
C6 C5 H5 121.2 .
C4 C5 H5 121.2 .
C5 C6 C7 121.7(6) .
C5 C6 I2 118.7(4) .
C7 C6 I2 119.6(5) .
C6 C7 C2 119.4(5) .
C6 C7 H7 120.3 .
C2 C7 H7 120.3 .
O4 C8 O3 124.4(6) .
O4 C8 C9 118.3(6) .
O3 C8 C9 117.1(6) .
C14 C9 C10 120.1(6) .
C14 C9 C8 120.5(6) .
C10 C9 C8 119.0(5) .
C11 C10 C9 118.8(6) .
C11 C10 H10 120.6 .
C9 C10 H10 120.6 .
C10 C11 C12 122.2(6) .
C10 C11 I3 118.6(5) .
C12 C11 I3 119.1(5) .
C13 C12 C11 117.8(6) .
C13 C12 H12 121.1 .
C11 C12 H12 121.1 .
C12 C13 C14 121.8(6) .
C12 C13 I4 119.0(5) .
C14 C13 I4 119.0(5) .
C9 C14 C13 119.3(6) .
C9 C14 H14 120.3 .
C13 C14 H14 120.3 .
N1 C15 N2 111.8(5) .
N1 C15 H15 124.1 .
N2 C15 H15 124.1 .
C17 C16 N2 106.5(5) .
C17 C16 H16 126.7 .
N2 C16 H16 126.7 .
C16 C17 N1 109.7(6) .
C16 C17 H17 125.2 .
N1 C17 H17 125.2 .
N2 C18 C19 115.3(6) .
N2 C18 H18A 108.5 .
C19 C18 H18A 108.5 .
N2 C18 H18B 108.5 .
C19 C18 H18B 108.5 .
H18A C18 H18B 107.5 .
C24 C19 C20 117.6(6) .
C24 C19 C18 120.0(7) .
C20 C19 C18 122.4(6) .
C21 C20 C19 121.1(6) .
C21 C20 H20 119.4 .
C19 C20 H20 119.4 .
C20 C21 C22 121.4(7) .
C20 C21 H21 119.3 .
C22 C21 H21 119.3 .
C21 C22 C23 117.0(6) .
C21 C22 C25 120.0(6) .
C23 C22 C25 122.9(6) .
C24 C23 C22 121.2(7) .
C24 C23 H23 119.4 .
C22 C23 H23 119.4 .
C19 C24 C23 121.4(7) .
C19 C24 H24 119.3 .
C23 C24 H24 119.3 .
N4 C25 C22 114.3(5) .
N4 C25 H25A 108.7 .
C22 C25 H25A 108.7 .
N4 C25 H25B 108.7 .
C22 C25 H25B 108.7 .
H25A C25 H25B 107.6 .
C27 C26 N4 107.1(6) .
C27 C26 H26 126.5 .
N4 C26 H26 126.5 .
C26 C27 N3 110.0(6) .
C26 C27 H27 125.0 .
N3 C27 H27 125.0 .
N3 C28 N4 111.6(5) .
N3 C28 H28 124.2 .
N4 C28 H28 124.2 .

loop_
_geom_bond_atom_site_label_1
_geom_bond_atom_site_label_2
_geom_bond_distance
_geom_bond_site_symmetry_2
Co1 O3 2.005(5) .
Co1 N1 2.028(5) .
Co1 O1 2.034(4) .
Co1 N3 2.058(5) 4_556
O1 C1 1.256(7) .
O2 C1 1.244(8) .
O3 C8 1.266(8) .
O4 C8 1.227(8) .
N1 C15 1.314(8) .
N1 C17 1.375(8) .
N2 C15 1.339(8) .
N2 C16 1.372(8) .
N2 C18 1.474(8) .
N3 C28 1.321(8) .
N3 C27 1.369(8) .
N3 Co1 2.058(5) 4
N4 C28 1.337(7) .
N4 C26 1.377(9) .
N4 C25 1.458(8) .
C1 C2 1.519(8) .
C2 C3 1.381(8) .
C2 C7 1.389(9) .
C3 C4 1.382(9) .
C3 H3 0.9300 .
C4 C5 1.388(9) .
C4 I1 2.105(6) .
C5 C6 1.383(9) .
C5 H5 0.9300 .
C6 C7 1.386(8) .
C6 I2 2.103(6) .
C7 H7 0.9300 .
C8 C9 1.508(8) .
C9 C14 1.389(9) .
C9 C10 1.396(9) .
C10 C11 1.387(9) .
C10 H10 0.9300 .
C11 C12 1.389(10) .
C11 I3 2.101(6) .
C12 C13 1.380(10) .
C12 H12 0.9300 .
C13 C14 1.391(9) .
C13 I4 2.096(7) .
C14 H14 0.9300 .
C15 H15 0.9300 .
C16 C17 1.344(9) .
C16 H16 0.9300 .
C17 H17 0.9300 .
C18 C19 1.493(9) .
C18 H18A 0.9700 .
C18 H18B 0.9700 .
C19 C24 1.365(10) .
C19 C20 1.377(10) .
C20 C21 1.378(9) .
C20 H20 0.9300 .
C21 C22 1.377(9) .
C21 H21 0.9300 .
C22 C23 1.380(10) .
C22 C25 1.516(9) .
C23 C24 1.382(10) .
C23 H23 0.9300 .
C24 H24 0.9300 .
C25 H25A 0.9700 .
C25 H25B 0.9700 .
C26 C27 1.326(10) .
C26 H26 0.9300 .
C27 H27 0.9300 .
C28 H28 0.9300 .

loop_
_geom_torsion_atom_site_label_1
_geom_torsion_atom_site_label_2
_geom_torsion_atom_site_label_3
_geom_torsion_atom_site_label_4
_geom_torsion
_geom_torsion_site_symmetry_1
O3 Co1 O1 C1 76.2(4) .
N1 Co1 O1 C1 -64.2(4) .
N3 Co1 O1 C1 -176.8(4) 4_556
N1 Co1 O3 C8 -54.9(5) .
O1 Co1 O3 C8 164.3(4) .
N3 Co1 O3 C8 66.4(4) 4_556
O3 Co1 N1 C15 112.1(5) .
O1 Co1 N1 C15 -116.0(5) .
N3 Co1 N1 C15 -9.1(6) 4_556
O3 Co1 N1 C17 -68.4(6) .
O1 Co1 N1 C17 63.4(6) .
N3 Co1 N1 C17 170.4(5) 4_556
Co1 O1 C1 O2 11.4(7) .
Co1 O1 C1 C2 -166.7(4) .
O2 C1 C2 C3 12.2(9) .
O1 C1 C2 C3 -169.6(6) .
O2 C1 C2 C7 -165.5(6) .
O1 C1 C2 C7 12.7(8) .
C7 C2 C3 C4 -0.4(9) .
C1 C2 C3 C4 -178.2(5) .
C2 C3 C4 C5 0.1(9) .
C2 C3 C4 I1 179.3(4) .
C3 C4 C5 C6 0.9(9) .
I1 C4 C5 C6 -178.2(4) .
C4 C5 C6 C7 -1.6(9) .
C4 C5 C6 I2 175.9(4) .
C5 C6 C7 C2 1.4(9) .
I2 C6 C7 C2 -176.1(4) .
C3 C2 C7 C6 -0.3(9) .
C1 C2 C7 C6 177.4(5) .
Co1 O3 C8 O4 8.1(8) .
Co1 O3 C8 C9 -166.6(4) .
O4 C8 C9 C14 -145.6(6) .
O3 C8 C9 C14 29.5(9) .
O4 C8 C9 C10 27.7(8) .
O3 C8 C9 C10 -157.2(6) .
C14 C9 C10 C11 -0.3(9) .
C8 C9 C10 C11 -173.7(5) .
C9 C10 C11 C12 1.5(9) .
C9 C10 C11 I3 179.2(4) .
C10 C11 C12 C13 -0.7(10) .
I3 C11 C12 C13 -178.3(5) .
C11 C12 C13 C14 -1.3(10) .
C11 C12 C13 I4 174.1(5) .
C10 C9 C14 C13 -1.5(9) .
C8 C9 C14 C13 171.7(6) .
C12 C13 C14 C9 2.4(10) .
I4 C13 C14 C9 -173.0(5) .
C17 N1 C15 N2 0.2(7) .
Co1 N1 C15 N2 179.8(4) .
C16 N2 C15 N1 -0.9(7) .
C18 N2 C15 N1 -169.5(6) .
C15 N2 C16 C17 1.2(7) .
C18 N2 C16 C17 169.6(6) .
N2 C16 C17 N1 -1.1(8) .
C15 N1 C17 C16 0.6(7) .
Co1 N1 C17 C16 -179.0(5) .
C15 N2 C18 C19 -145.5(7) .
C16 N2 C18 C19 48.1(10) .
N2 C18 C19 C24 -112.3(8) .
N2 C18 C19 C20 69.6(9) .
C24 C19 C20 C21 -3.0(11) .
C18 C19 C20 C21 175.1(6) .
C19 C20 C21 C22 -0.6(11) .
C20 C21 C22 C23 3.7(11) .
C20 C21 C22 C25 -174.7(6) .
C21 C22 C23 C24 -3.2(11) .
C25 C22 C23 C24 175.2(7) .
C20 C19 C24 C23 3.5(12) .
C18 C19 C24 C23 -174.7(7) .
C22 C23 C24 C19 -0.4(12) .
C28 N4 C25 C22 97.2(8) .
C26 N4 C25 C22 -81.0(8) .
C21 C22 C25 N4 -149.3(7) .
C23 C22 C25 N4 32.4(10) .
C28 N4 C26 C27 -1.4(7) .
C25 N4 C26 C27 177.1(6) .
N4 C26 C27 N3 1.1(8) .
C28 N3 C27 C26 -0.4(8) .
Co1 N3 C27 C26 169.9(5) 4
C27 N3 C28 N4 -0.6(7) .
Co1 N3 C28 N4 -169.9(4) 4
C26 N4 C28 N3 1.2(7) .
C25 N4 C28 N3 -177.3(5) .
